data_2311404
loop_
_publ_author_name
'Rahman, Wannur Sofiasalamah Khairiah A.'
'Ahmad, J.'
'Halim, Siti Nadiah Abdul'
'Jotani, Mukesh M.'
'Tiekink, Edward R. T.'

_publ_section_title
;
 (\m<sub>2</sub>-Adipato-\k<sup>4</sup><i>O</i>,<i>O</i>':<i>O</i>'',<i>O</i>''')bis-[aqua-(benzene-1,2-di-amine-\k<sup>2</sup><i>N</i>,<i>N</i>')-chlorido-cadmium]:
 crystal structure and Hirshfeld surface analysis.
;
_journal_coeditor_code HB7697
_journal_issue 'Pt 9'
_journal_name_full 'Acta crystallographica. Section E, Crystallographic communications'
_journal_page_first 1363
_journal_page_last 1367
_journal_paper_doi 10.1107/S2056989017011677
_journal_volume 73
_journal_year 2017
_chemical_formula_iupac '[Cd2 Cl2 (C6 H8 O4) (C6 H8 N2)2 (H2 O)2]'
_chemical_formula_moiety 'C18 H28 Cd2 Cl2 N4 O6'
_chemical_formula_sum 'C18 H28 Cd2 Cl2 N4 O6'
_chemical_formula_weight 692.14
_chemical_name_systematic
(\m~2~-Adipato-\k^4^<i>O</i>,<i>O</i>':<i>O</i>'',<i>O</i>''')bis[aqua(benzene-1,2-diamine-\k^2^<i>N</i>,<i>N</i>')chloridocadmium]
_space_group_crystal_system monoclinic
_space_group_IT_number 14
_space_group_name_Hall '-P 2ybc'
_space_group_name_H-M_alt 'P 1 21/c 1'
_audit_creation_method SHELXL-2014/7
_cell_angle_alpha 90
_cell_angle_beta 98.122(3)
_cell_angle_gamma 90
_cell_formula_units_Z 2
_cell_length_a 20.4710(8)
_cell_length_b 5.5578(2)
_cell_length_c 10.7910(3)
_cell_measurement_reflns_used 7493
_cell_measurement_temperature 100(2)
_cell_measurement_theta_max 30.00
_cell_measurement_theta_min 3.77
_cell_volume 1215.42(7)
_computing_cell_refinement
;
CrysAlis PRO (Agilent, 2013)
;
_computing_data_collection
;
CrysAlis PRO (Agilent, 2013)
;
_computing_data_reduction
;
CrysAlis PRO (Agilent, 2013)
;
_computing_molecular_graphics
;
ORTEP-3 for Windows (Farrugia, 2012) and DIAMOND (Brandenburg,
2006)
;
_computing_publication_material
;
publCIF (Westrip, 2010)
;
_computing_structure_refinement
;
SHELXL2014 (Sheldrick, 2015)
;
_computing_structure_solution
;
SHELXS97 (Sheldrick, 2008)
;
_diffrn_ambient_temperature 100(2)
_diffrn_detector_area_resol_mean 10.4041
_diffrn_measured_fraction_theta_full 0.999
_diffrn_measured_fraction_theta_max 0.934
_diffrn_measurement_device_type 'Agilent Technologies SuperNova Dual diffractometer with Atlas detector'
_diffrn_measurement_method '\w scan'
_diffrn_radiation_monochromator Mirror
_diffrn_radiation_source 'SuperNova (Mo) X-ray Source'
_diffrn_radiation_type MoK\a
_diffrn_radiation_wavelength 0.71073
_diffrn_reflns_av_R_equivalents 0.0387
_diffrn_reflns_limit_h_max 26
_diffrn_reflns_limit_h_min -28
_diffrn_reflns_limit_k_max 7
_diffrn_reflns_limit_k_min -7
_diffrn_reflns_limit_l_max 14
_diffrn_reflns_limit_l_min -14
_diffrn_reflns_number 15862
_diffrn_reflns_theta_full 25.242
_diffrn_reflns_theta_max 30.315
_diffrn_reflns_theta_min 3.015
_diffrn_standards_decay_% 0
_diffrn_standards_interval_count 0
_diffrn_standards_interval_time 0
_diffrn_standards_number 0
_exptl_absorpt_coefficient_mu 2.010
_exptl_absorpt_correction_T_max 1.00000
_exptl_absorpt_correction_T_min 0.84204
_exptl_absorpt_correction_type multi-scan
_exptl_absorpt_process_details
;
(CrysAlis PRO; Agilent, 2013)
;
_exptl_crystal_colour brown
_exptl_crystal_density_diffrn 1.891
_exptl_crystal_description prism
_exptl_crystal_F_000 684
_exptl_crystal_size_max 0.330
_exptl_crystal_size_mid 0.220
_exptl_crystal_size_min 0.100
_refine_diff_density_max 1.154
_refine_diff_density_min -0.692
_refine_ls_extinction_method none
_refine_ls_goodness_of_fit_ref 1.043
_refine_ls_hydrogen_treatment mixed
_refine_ls_matrix_type full
_refine_ls_number_parameters 163
_refine_ls_number_reflns 3393
_refine_ls_number_restraints 6
_refine_ls_restrained_S_all 1.042
_refine_ls_R_factor_all 0.0355
_refine_ls_R_factor_gt 0.0281
_refine_ls_shift/su_max 0.000
_refine_ls_shift/su_mean 0.000
_refine_ls_structure_factor_coef Fsqd
_refine_ls_weighting_details 'w=1/[\s^2^(Fo^2^)+(0.0312P)^2^+0.8274P] where P=(Fo^2^+2Fc^2^)/3'
_refine_ls_weighting_scheme calc
_refine_ls_wR_factor_gt 0.0605
_refine_ls_wR_factor_ref 0.0648
_reflns_number_gt 2992
_reflns_number_total 3393
_reflns_threshold_expression 'I > 2\s(I)'
_cod_data_source_file hb7697sup1.cif
_cod_data_source_block I
_cod_original_sg_symbol_H-M 'P 21/c'
_cod_database_code 2311404
_shelx_space_group_comment
;
The symmetry employed for this shelxl refinement is uniquely defined
by the following loop, which should always be used as a source of
symmetry information in preference to the above space-group names.
They are only intended as comments.
;
_shelx_estimated_absorpt_t_min 0.557
_shelx_estimated_absorpt_t_max 0.824

loop_
_space_group_symop_operation_xyz
'x, y, z'
'-x, y+1/2, -z+1/2'
'-x, -y, -z'
'x, -y-1/2, z-1/2'

loop_
_atom_site_type_symbol
_atom_site_label
_atom_site_fract_x
_atom_site_fract_y
_atom_site_fract_z
_atom_site_U_iso_or_equiv
_atom_site_adp_type
_atom_site_calc_flag
_atom_site_occupancy
Cd Cd 0.20549(2) 0.38825(3) 0.25421(2) 0.01173(6) Uani d 1
Cl Cl1 0.26037(3) 0.56615(11) 0.45833(5) 0.01653(13) Uani d 1
O O1 0.14096(9) 0.7293(3) 0.19608(15) 0.0172(4) Uani d 1
O O2 0.13895(9) 0.4366(3) 0.05909(15) 0.0155(4) Uani d 1
O O1W 0.12696(9) 0.1564(3) 0.31419(16) 0.0155(4) Uani d 1
H H1W 0.1293(15) 0.026(3) 0.277(3) 0.023 Uiso d 1
H H2W 0.1321(15) 0.127(5) 0.3906(11) 0.023 Uiso d 1
N N1 0.28158(11) 0.0464(4) 0.26867(19) 0.0149(4) Uani d 1
H H1N 0.2813(14) -0.063(4) 0.327(2) 0.018 Uiso d 1
H H2N 0.2722(14) -0.009(5) 0.1919(14) 0.018 Uiso d 1
N N2 0.29273(11) 0.4407(4) 0.12990(19) 0.0145(4) Uani d 1
H H3N 0.2803(13) 0.324(4) 0.078(2) 0.017 Uiso d 1
H H4N 0.2981(14) 0.582(3) 0.097(3) 0.017 Uiso d 1
C C1 0.12011(12) 0.6431(5) 0.0893(2) 0.0147(5) Uani d 1
C C2 0.07303(14) 0.7824(6) -0.0037(2) 0.0240(6) Uani d 1
H H2A 0.0485 0.6667 -0.0627 0.029 Uiso calc 1
H H2B 0.0991 0.8867 -0.0526 0.029 Uiso calc 1
C C3 0.02372(12) 0.9371(5) 0.0503(2) 0.0165(5) Uani d 1
H H3A 0.0476 1.0597 0.1059 0.020 Uiso calc 1
H H3B -0.0018 0.8357 0.1017 0.020 Uiso calc 1
C C4 0.34453(12) 0.1628(4) 0.2844(2) 0.0133(5) Uani d 1
C C5 0.35047(13) 0.3687(4) 0.2120(2) 0.0146(5) Uani d 1
C C6 0.40716(12) 0.5067(5) 0.2319(2) 0.0169(5) Uani d 1
H H6 0.4112 0.6456 0.1822 0.020 Uiso calc 1
C C7 0.45817(13) 0.4418(5) 0.3248(2) 0.0202(5) Uani d 1
H H7 0.4972 0.5360 0.3387 0.024 Uiso calc 1
C C8 0.45193(13) 0.2395(5) 0.3971(2) 0.0210(5) Uani d 1
H H8 0.4866 0.1973 0.4616 0.025 Uiso calc 1
C C9 0.39589(13) 0.0984(5) 0.3766(2) 0.0177(5) Uani d 1
H H9 0.3925 -0.0421 0.4254 0.021 Uiso calc 1

loop_
_atom_site_aniso_label
_atom_site_aniso_U_11
_atom_site_aniso_U_22
_atom_site_aniso_U_33
_atom_site_aniso_U_12
_atom_site_aniso_U_13
_atom_site_aniso_U_23
Cd 0.01482(10) 0.00958(9) 0.01025(9) 0.00074(6) -0.00008(6) 0.00069(6)
Cl1 0.0255(3) 0.0120(3) 0.0112(2) -0.0020(2) -0.0006(2) -0.0006(2)
O1 0.0224(9) 0.0157(9) 0.0127(8) 0.0044(7) -0.0005(7) -0.0009(7)
O2 0.0200(9) 0.0150(9) 0.0111(8) 0.0031(7) 0.0007(7) -0.0010(6)
O1W 0.0210(9) 0.0138(9) 0.0114(8) -0.0019(7) 0.0015(7) 0.0002(7)
N1 0.0212(11) 0.0123(10) 0.0109(9) -0.0019(8) 0.0014(8) 0.0008(8)
N2 0.0214(11) 0.0097(10) 0.0119(9) -0.0005(8) 0.0007(8) 0.0027(8)
C1 0.0156(12) 0.0162(12) 0.0123(11) 0.0028(9) 0.0027(9) 0.0018(9)
C2 0.0267(14) 0.0310(16) 0.0133(11) 0.0147(12) 0.0000(10) 0.0009(11)
C3 0.0189(13) 0.0156(12) 0.0140(11) 0.0057(10) -0.0018(9) 0.0008(9)
C4 0.0161(12) 0.0124(11) 0.0117(10) 0.0026(9) 0.0025(9) -0.0016(9)
C5 0.0185(12) 0.0145(12) 0.0112(11) 0.0027(9) 0.0027(9) -0.0012(9)
C6 0.0206(13) 0.0132(12) 0.0174(12) 0.0010(10) 0.0047(9) -0.0011(9)
C7 0.0164(13) 0.0221(14) 0.0222(13) -0.0039(10) 0.0038(10) -0.0035(11)
C8 0.0173(12) 0.0259(15) 0.0188(12) 0.0061(11) -0.0010(9) -0.0014(10)
C9 0.0221(13) 0.0165(13) 0.0148(12) 0.0042(10) 0.0034(10) 0.0014(9)

loop_
_atom_type_symbol
_atom_type_description
_atom_type_scat_dispersion_real
_atom_type_scat_dispersion_imag
_atom_type_scat_source
C C 0.0033 0.0016 'International Tables Vol C Tables 4.2.6.8 and 6.1.1.4'
H H 0.0000 0.0000 'International Tables Vol C Tables 4.2.6.8 and 6.1.1.4'
Cd Cd -0.8075 1.2024 'International Tables Vol C Tables 4.2.6.8 and 6.1.1.4'
Cl Cl 0.1484 0.1585 'International Tables Vol C Tables 4.2.6.8 and 6.1.1.4'
N N 0.0061 0.0033 'International Tables Vol C Tables 4.2.6.8 and 6.1.1.4'
O O 0.0106 0.0060 'International Tables Vol C Tables 4.2.6.8 and 6.1.1.4'

loop_
_geom_angle_atom_site_label_1
_geom_angle_atom_site_label_2
_geom_angle_atom_site_label_3
_geom_angle_site_symmetry_1
_geom_angle_site_symmetry_3
_geom_angle
O1W Cd O1 . . 98.22(6)
O1W Cd O2 . . 88.62(6)
O1 Cd O2 . . 55.66(6)
O1W Cd N2 . . 149.12(7)
O1 Cd N2 . . 100.84(7)
O2 Cd N2 . . 82.44(7)
O1W Cd N1 . . 90.66(7)
O1 Cd N1 . . 166.89(6)
O2 Cd N1 . . 115.34(6)
N2 Cd N1 . . 67.19(7)
O1W Cd Cl1 . . 102.90(5)
O1 Cd Cl1 . . 94.65(4)
O2 Cd Cl1 . . 149.72(5)
N2 Cd Cl1 . . 99.52(5)
N1 Cd Cl1 . . 92.72(5)
C1 O1 Cd . . 92.43(14)
C1 O2 Cd . . 91.84(14)
Cd O1W H1W . . 106(2)
Cd O1W H2W . . 114(2)
H1W O1W H2W . . 107(3)
C4 N1 Cd . . 102.19(15)
C4 N1 H1N . . 109.0(19)
Cd N1 H1N . . 121(2)
C4 N1 H2N . . 110.0(19)
Cd N1 H2N . . 99(2)
H1N N1 H2N . . 115(3)
C5 N2 Cd . . 103.59(14)
C5 N2 H3N . . 109(2)
Cd N2 H3N . . 95.4(19)
C5 N2 H4N . . 111.2(19)
Cd N2 H4N . . 119(2)
H3N N2 H4N . . 117(3)
O1 C1 O2 . . 120.1(2)
O1 C1 C2 . . 121.0(2)
O2 C1 C2 . . 118.9(2)
O1 C1 Cd . . 59.78(12)
O2 C1 Cd . . 60.29(12)
C2 C1 Cd . . 179.18(18)
C1 C2 C3 . . 116.0(2)
C1 C2 H2A . . 108.3
C3 C2 H2A . . 108.3
C1 C2 H2B . . 108.3
C3 C2 H2B . . 108.3
H2A C2 H2B . . 107.4
C2 C3 C3 . 3_575 112.5(3)
C2 C3 H3A . . 109.1
C3 C3 H3A 3_575 . 109.1
C2 C3 H3B . . 109.1
C3 C3 H3B 3_575 . 109.1
H3A C3 H3B . . 107.8
C9 C4 C5 . . 119.6(2)
C9 C4 N1 . . 123.1(2)
C5 C4 N1 . . 116.8(2)
C6 C5 C4 . . 120.3(2)
C6 C5 N2 . . 122.9(2)
C4 C5 N2 . . 116.4(2)
C5 C6 C7 . . 119.8(2)
C5 C6 H6 . . 120.1
C7 C6 H6 . . 120.1
C8 C7 C6 . . 119.8(2)
C8 C7 H7 . . 120.1
C6 C7 H7 . . 120.1
C9 C8 C7 . . 120.8(2)
C9 C8 H8 . . 119.6
C7 C8 H8 . . 119.6
C8 C9 C4 . . 119.7(2)
C8 C9 H9 . . 120.1
C4 C9 H9 . . 120.1

loop_
_geom_bond_atom_site_label_1
_geom_bond_atom_site_label_2
_geom_bond_site_symmetry_2
_geom_bond_distance
_geom_bond_publ_flag
Cd O1 . 2.3448(17) y
Cd O2 . 2.3560(16) y
Cd N1 . 2.448(2) y
Cd N2 . 2.398(2) y
Cd Cl1 . 2.5283(6) y
Cd O1W . 2.2265(18) y
O1 C1 . 1.265(3) ?
O2 C1 . 1.268(3) ?
O1W H1W . 0.834(10) ?
O1W H2W . 0.832(10) ?
N1 C4 . 1.430(3) ?
N1 H1N . 0.875(10) ?
N1 H2N . 0.879(10) ?
N2 C5 . 1.431(3) ?
N2 H3N . 0.871(10) ?
N2 H4N . 0.874(10) ?
C1 C2 . 1.504(3) ?
C2 C3 . 1.505(4) ?
C2 H2A . 0.9900 ?
C2 H2B . 0.9900 ?
C3 C3 3_575 1.521(5) ?
C3 H3A . 0.9900 ?
C3 H3B . 0.9900 ?
C4 C9 . 1.389(3) ?
C4 C5 . 1.400(3) ?
C5 C6 . 1.382(4) ?
C6 C7 . 1.389(4) ?
C6 H6 . 0.9500 ?
C7 C8 . 1.385(4) ?
C7 H7 . 0.9500 ?
C8 C9 . 1.381(4) ?
C8 H8 . 0.9500 ?
C9 H9 . 0.9500 ?

loop_
_geom_hbond_atom_site_label_D
_geom_hbond_atom_site_label_H
_geom_hbond_atom_site_label_A
_geom_hbond_site_symmetry_A
_geom_hbond_distance_DH
_geom_hbond_distance_HA
_geom_hbond_distance_DA
_geom_hbond_angle_DHA
O1W H1W O1 1_545 0.83(2) 1.90(2) 2.728(2) 176(3)
O1W H2W O2 4_555 0.833(13) 1.838(13) 2.670(2) 177(3)
N1 H1N Cl1 1_545 0.88(2) 2.57(2) 3.428(2) 166(2)
N1 H2N Cl1 4_554 0.879(17) 2.518(15) 3.374(2) 165(2)
N2 H3N Cl1 4_554 0.87(2) 2.53(2) 3.385(2) 168(2)
N2 H4N Cl1 4_564 0.88(2) 2.52(2) 3.322(2) 153(3)

loop_
_geom_torsion_atom_site_label_1
_geom_torsion_atom_site_label_2
_geom_torsion_atom_site_label_3
_geom_torsion_atom_site_label_4
_geom_torsion_site_symmetry_4
_geom_torsion
Cd O1 C1 O2 . 0.2(2)
Cd O1 C1 C2 . -179.7(2)
Cd O2 C1 O1 . -0.2(2)
Cd O2 C1 C2 . 179.7(2)
O1 C1 C2 C3 . -34.4(4)
O2 C1 C2 C3 . 145.7(3)
C1 C2 C3 C3 3_575 -177.6(3)
Cd N1 C4 C9 . 131.4(2)
Cd N1 C4 C5 . -40.8(2)
C9 C4 C5 C6 . 0.2(4)
N1 C4 C5 C6 . 172.6(2)
C9 C4 C5 N2 . -172.4(2)
N1 C4 C5 N2 . 0.0(3)
Cd N2 C5 C6 . -130.3(2)
Cd N2 C5 C4 . 42.1(2)
C4 C5 C6 C7 . -0.5(4)
N2 C5 C6 C7 . 171.6(2)
C5 C6 C7 C8 . -0.1(4)
C6 C7 C8 C9 . 1.1(4)
C7 C8 C9 C4 . -1.5(4)
C5 C4 C9 C8 . 0.8(4)
N1 C4 C9 C8 . -171.1(2)
